data_2212092
loop_
_publ_author_name
'Hong-Fei Ma'
'Hong-Sheng Jia'
'Shan Liu'
'Fan Wen'
'Bin-Lin Chen'

_publ_section_title
;
 (<i>E</i>)-Methyl
 2-[2-(6-chloropyrimidin-4-yloxy)phenyl]-3-methoxyacrylate
;
_journal_coeditor_code CI2259
_journal_issue 2
_journal_name_full 'Acta Crystallographica Section E'
_journal_page_first o526
_journal_page_last o527
_journal_paper_doi 10.1107/S1600536806055516
_journal_volume 63
_journal_year 2007
_chemical_formula_iupac 'C15 H13 Cl N2 O4'
_chemical_formula_moiety 'C15 H13 Cl N2 O4'
_chemical_formula_sum 'C15 H13 Cl N2 O4'
_chemical_formula_weight 320.72
_chemical_name_systematic
;
(E)-Methyl 2-[2-(6-chloropyrimidin-4-yloxy)phenyl]-3-methoxyacrylate
;
_space_group_IT_number 14
_symmetry_cell_setting monoclinic
_symmetry_space_group_name_Hall '-P 2yn'
_symmetry_space_group_name_H-M 'P 1 21/n 1'
_atom_sites_solution_hydrogens geom
_atom_sites_solution_primary direct
_atom_sites_solution_secondary difmap
_audit_creation_method SHELXL-97
_cell_angle_alpha 90.00
_cell_angle_beta 96.88(3)
_cell_angle_gamma 90.00
_cell_formula_units_Z 4
_cell_length_a 13.2642(11)
_cell_length_b 7.7971(7)
_cell_length_c 14.2757(12)
_cell_measurement_reflns_used 25
_cell_measurement_temperature 298(2)
_cell_measurement_theta_max 13
_cell_measurement_theta_min 10
_cell_volume 1465.8(2)
_computing_cell_refinement 'CAD-4 Software'
_computing_data_collection 'CAD-4 Software (Enraf--Nonius, 1985)'
_computing_data_reduction 'XCAD4 (Harms & Wocadlo, 1995)'
_computing_molecular_graphics 'SHELXTL (Bruker, 2000)'
_computing_publication_material SHELXTL
_computing_structure_refinement 'SHELXL97 (Sheldrick, 1997)'
_computing_structure_solution 'SHELXS97 (Sheldrick, 1997)'
_diffrn_ambient_temperature 298(2)
_diffrn_measured_fraction_theta_full 0.996
_diffrn_measured_fraction_theta_max 0.996
_diffrn_measurement_device_type 'Enraf--Nonius CAD-4'
_diffrn_measurement_method \w/2\q
_diffrn_radiation_monochromator graphite
_diffrn_radiation_source 'fine-focus sealed tube'
_diffrn_radiation_type MoK\a
_diffrn_radiation_wavelength 0.71073
_diffrn_reflns_av_R_equivalents 0.0000
_diffrn_reflns_av_sigmaI/netI 0.0348
_diffrn_reflns_limit_h_max 16
_diffrn_reflns_limit_h_min -16
_diffrn_reflns_limit_k_max 9
_diffrn_reflns_limit_k_min 0
_diffrn_reflns_limit_l_max 17
_diffrn_reflns_limit_l_min 0
_diffrn_reflns_number 2861
_diffrn_reflns_theta_full 25.97
_diffrn_reflns_theta_max 25.97
_diffrn_reflns_theta_min 1.98
_diffrn_standards_decay_% 0
_diffrn_standards_interval_count 200
_diffrn_standards_interval_time 120
_diffrn_standards_number 3
_exptl_absorpt_coefficient_mu 0.280
_exptl_absorpt_correction_T_max 0.9460
_exptl_absorpt_correction_T_min 0.8961
_exptl_absorpt_correction_type psi-scan
_exptl_absorpt_process_details '(North <i>et al.</i>,  1968)'
_exptl_crystal_colour colourless
_exptl_crystal_density_diffrn 1.453
_exptl_crystal_density_method 'not measured'
_exptl_crystal_description Plate
_exptl_crystal_F_000 664
_exptl_crystal_size_max 0.40
_exptl_crystal_size_mid 0.30
_exptl_crystal_size_min 0.20
_refine_diff_density_max 0.180
_refine_diff_density_min -0.261
_refine_ls_extinction_method none
_refine_ls_goodness_of_fit_ref 0.996
_refine_ls_hydrogen_treatment constr
_refine_ls_matrix_type full
_refine_ls_number_parameters 199
_refine_ls_number_reflns 2861
_refine_ls_number_restraints 0
_refine_ls_restrained_S_all 0.996
_refine_ls_R_factor_all 0.0757
_refine_ls_R_factor_gt 0.0498
_refine_ls_shift/su_max 0.001
_refine_ls_shift/su_mean 0.000
_refine_ls_structure_factor_coef Fsqd
_refine_ls_weighting_details 'calc w=1/[\s^2^(Fo^2^)+(0.067P)^2^+0.5P] where P=(Fo^2^+2Fc^2^)/3'
_refine_ls_weighting_scheme calc
_refine_ls_wR_factor_gt 0.1233
_refine_ls_wR_factor_ref 0.1363
_reflns_number_gt 2003
_reflns_number_total 2861
_reflns_threshold_expression I>2\s(I)
_cod_data_source_file ci2259.cif
_cod_data_source_block I
_cod_depositor_comments
;
The following automatic conversions were performed:
'_symmetry_cell_setting' value 'Monoclinic' changed to 'monoclinic'
according to '/home/saulius/struct/CIF-dictionaries/cif_core.dic'
dictionary named 'cif_core.dic' version 2.4.1 from 2010-06-29.

Automatic conversion script
Id: cif_fix_enum 1527 2010-12-29 10:47:43Z saulius 

The following automatic conversions were performed:

'_symmetry_cell_setting' value 'Monoclinic' changed to 'monoclinic'
according to /home/saulius/struct/CIF-dictionaries/cif_core.dic
dictionary named 'cif_core.dic' version 2.4.1 from 2010-06-29.

Automatic conversion script
Id: cif_fix_values 1715 2011-07-08 13:25:40Z adriana 
;
_cod_original_sg_symbol_H-M 'P 21/n'
_cod_database_code 2212092
_cod_database_fobs_code 2212092

loop_
_symmetry_equiv_pos_as_xyz
'x, y, z'
'-x+1/2, y+1/2, -z+1/2'
'-x, -y, -z'
'x-1/2, -y-1/2, z-1/2'

loop_
_atom_site_type_symbol
_atom_site_label
_atom_site_fract_x
_atom_site_fract_y
_atom_site_fract_z
_atom_site_U_iso_or_equiv
_atom_site_adp_type
_atom_site_calc_flag
_atom_site_refinement_flags
_atom_site_occupancy
Cl Cl 0.55097(5) -0.43650(9) 0.38836(6) 0.0628(3) Uani d . 1
O O1 0.47040(14) 0.1969(2) 0.33223(13) 0.0508(5) Uani d . 1
O O2 0.60277(13) 0.0428(2) 0.17596(15) 0.0561(5) Uani d . 1
O O3 0.59196(16) 0.5566(3) 0.11036(17) 0.0744(7) Uani d . 1
O O4 0.42580(14) 0.5567(2) 0.12647(14) 0.0530(5) Uani d . 1
C C1 0.50397(19) -0.1053(3) 0.35836(17) 0.0437(6) Uani d . 1
H H1A 0.4432 -0.1411 0.3247 0.052 Uiso calc R 1
C C2 0.57431(18) -0.2189(3) 0.39999(18) 0.0444(6) Uani d . 1
N N2 0.66167(17) -0.1751(3) 0.44813(17) 0.0583(6) Uani d . 1
C C4 0.6753(2) -0.0059(4) 0.4554(2) 0.0625(8) Uani d . 1
H H4A 0.7353 0.0295 0.4905 0.075 Uiso calc R 1
N N1 0.61434(17) 0.1183(3) 0.41926(16) 0.0539(6) Uani d . 1
C C6 0.52902(19) 0.0658(3) 0.36953(17) 0.0424(6) Uani d . 1
C C7 0.39497(18) 0.1641(3) 0.25636(18) 0.0417(6) Uani d . 1
C C8 0.3032(2) 0.0953(3) 0.2728(2) 0.0512(7) Uani d . 1
H H8A 0.2920 0.0648 0.3337 0.061 Uiso calc R 1
C C9 0.2280(2) 0.0719(4) 0.1986(2) 0.0562(7) Uani d . 1
H H9A 0.1659 0.0244 0.2089 0.067 Uiso calc R 1
C C10 0.2454(2) 0.1194(3) 0.1089(2) 0.0543(7) Uani d . 1
H H10A 0.1952 0.1031 0.0584 0.065 Uiso calc R 1
C C11 0.33743(19) 0.1912(3) 0.09382(19) 0.0479(6) Uani d . 1
H H11A 0.3482 0.2238 0.0332 0.057 Uiso calc R 1
C C12 0.41361(17) 0.2153(3) 0.16773(17) 0.0385(5) Uani d . 1
C C13 0.51188(18) 0.2979(3) 0.15137(18) 0.0431(6) Uani d . 1
C C14 0.5160(2) 0.4810(3) 0.12750(19) 0.0476(6) Uani d . 1
C C15 0.4203(2) 0.7377(4) 0.1036(2) 0.0623(8) Uani d . 1
H H15A 0.3521 0.7777 0.1051 0.093 Uiso calc R 1
H H15B 0.4398 0.7551 0.0416 0.093 Uiso calc R 1
H H15C 0.4654 0.8004 0.1488 0.093 Uiso calc R 1
C C16 0.7002(2) -0.0367(4) 0.1796(3) 0.0731(9) Uani d . 1
H H16A 0.6943 -0.1564 0.1938 0.110 Uiso calc R 1
H H16B 0.7463 0.0169 0.2278 0.110 Uiso calc R 1
H H16C 0.7254 -0.0241 0.1197 0.110 Uiso calc R 1
C C17 0.59881(19) 0.2105(3) 0.15624(18) 0.0477(6) Uani d . 1
H H17A 0.6580 0.2675 0.1457 0.057 Uiso calc R 1

loop_
_atom_site_aniso_label
_atom_site_aniso_U_11
_atom_site_aniso_U_22
_atom_site_aniso_U_33
_atom_site_aniso_U_12
_atom_site_aniso_U_13
_atom_site_aniso_U_23
Cl 0.0504(4) 0.0422(4) 0.0932(6) 0.0003(3) -0.0018(4) 0.0081(4)
O1 0.0613(11) 0.0370(10) 0.0522(11) -0.0016(8) -0.0004(9) -0.0005(8)
O2 0.0404(10) 0.0448(11) 0.0839(14) 0.0033(8) 0.0113(9) 0.0074(10)
O3 0.0585(13) 0.0522(13) 0.1166(19) -0.0107(10) 0.0270(12) 0.0146(12)
O4 0.0541(11) 0.0344(9) 0.0720(13) -0.0007(8) 0.0145(9) 0.0032(9)
C1 0.0416(13) 0.0422(14) 0.0462(14) -0.0045(11) 0.0015(11) 0.0031(11)
C2 0.0392(13) 0.0466(15) 0.0475(14) -0.0002(11) 0.0058(11) 0.0032(11)
N2 0.0458(13) 0.0558(15) 0.0700(16) 0.0003(11) -0.0073(11) 0.0008(12)
C4 0.0516(16) 0.067(2) 0.0645(19) -0.0087(15) -0.0101(14) -0.0060(16)
N1 0.0525(13) 0.0492(13) 0.0576(14) -0.0070(11) -0.0039(11) -0.0083(11)
C6 0.0466(14) 0.0415(14) 0.0398(13) 0.0001(11) 0.0077(11) 0.0004(11)
C7 0.0419(13) 0.0315(12) 0.0513(15) 0.0026(10) 0.0044(11) 0.0002(11)
C8 0.0482(15) 0.0452(15) 0.0628(17) 0.0041(12) 0.0174(13) 0.0124(13)
C9 0.0373(13) 0.0447(15) 0.087(2) 0.0021(12) 0.0099(14) 0.0138(15)
C10 0.0392(13) 0.0443(15) 0.076(2) 0.0000(12) -0.0074(13) 0.0053(14)
C11 0.0465(14) 0.0429(14) 0.0533(15) -0.0013(11) 0.0024(12) 0.0073(12)
C12 0.0367(12) 0.0300(12) 0.0491(14) 0.0028(10) 0.0071(10) 0.0034(10)
C13 0.0417(13) 0.0376(13) 0.0503(15) -0.0047(11) 0.0065(11) 0.0003(11)
C14 0.0512(15) 0.0407(14) 0.0519(16) -0.0045(12) 0.0106(12) 0.0006(12)
C15 0.080(2) 0.0350(14) 0.073(2) 0.0029(14) 0.0167(16) 0.0056(13)
C16 0.0491(17) 0.064(2) 0.106(3) 0.0143(15) 0.0092(17) 0.0002(19)
C17 0.0406(14) 0.0469(16) 0.0557(16) -0.0055(12) 0.0068(11) 0.0008(12)

loop_
_atom_type_symbol
_atom_type_description
_atom_type_scat_dispersion_real
_atom_type_scat_dispersion_imag
_atom_type_scat_source
C C 0.0033 0.0016 'International Tables Vol C Tables 4.2.6.8 and 6.1.1.4'
H H 0.0000 0.0000 'International Tables Vol C Tables 4.2.6.8 and 6.1.1.4'
N N 0.0061 0.0033 'International Tables Vol C Tables 4.2.6.8 and 6.1.1.4'
O O 0.0106 0.0060 'International Tables Vol C Tables 4.2.6.8 and 6.1.1.4'
Cl Cl 0.1484 0.1585 'International Tables Vol C Tables 4.2.6.8 and 6.1.1.4'

loop_
_geom_angle_atom_site_label_1
_geom_angle_atom_site_label_2
_geom_angle_atom_site_label_3
_geom_angle
C6 O1 C7 119.16(19)
C17 O2 C16 116.4(2)
C14 O4 C15 117.1(2)
C2 C1 C6 115.7(2)
C2 C1 H1A 122.2
C6 C1 H1A 122.2
N2 C2 C1 124.6(3)
N2 C2 Cl 116.1(2)
C1 C2 Cl 119.2(2)
C2 N2 C4 113.5(2)
N1 C4 N2 128.4(3)
N1 C4 H4A 115.8
N2 C4 H4A 115.8
C4 N1 C6 115.1(2)
N1 C6 O1 113.0(2)
N1 C6 C1 122.6(2)
O1 C6 C1 124.4(2)
C8 C7 C12 122.0(2)
C8 C7 O1 120.1(2)
C12 C7 O1 117.7(2)
C7 C8 C9 119.6(3)
C7 C8 H8A 120.2
C9 C8 H8A 120.2
C8 C9 C10 119.5(3)
C8 C9 H9A 120.3
C10 C9 H9A 120.3
C9 C10 C11 120.2(3)
C9 C10 H10A 119.9
C11 C10 H10A 119.9
C10 C11 C12 120.9(3)
C10 C11 H11A 119.5
C12 C11 H11A 119.5
C7 C12 C11 117.8(2)
C7 C12 C13 121.6(2)
C11 C12 C13 120.6(2)
C17 C13 C14 116.9(2)
C17 C13 C12 122.4(2)
C14 C13 C12 120.7(2)
O3 C14 O4 123.2(2)
O3 C14 C13 124.8(3)
O4 C14 C13 112.0(2)
O4 C15 H15A 109.5
O4 C15 H15B 109.5
H15A C15 H15B 109.5
O4 C15 H15C 109.5
H15A C15 H15C 109.5
H15B C15 H15C 109.5
O2 C16 H16A 109.5
O2 C16 H16B 109.5
H16A C16 H16B 109.5
O2 C16 H16C 109.5
H16A C16 H16C 109.5
H16B C16 H16C 109.5
C13 C17 O2 121.5(2)
C13 C17 H17A 119.3
O2 C17 H17A 119.3

loop_
_geom_bond_atom_site_label_1
_geom_bond_atom_site_label_2
_geom_bond_distance
Cl C2 1.729(3)
O1 C6 1.354(3)
O1 C7 1.407(3)
O2 C17 1.337(3)
O2 C16 1.429(3)
O3 C14 1.218(3)
O4 C14 1.332(3)
O4 C15 1.449(3)
C1 C2 1.370(3)
C1 C6 1.379(3)
C1 H1A 0.93
C2 N2 1.319(3)
N2 C4 1.334(4)
C4 N1 1.326(4)
C4 H4A 0.93
N1 C6 1.327(3)
C7 C8 1.376(4)
C7 C12 1.377(3)
C8 C9 1.378(4)
C8 H8A 0.93
C9 C10 1.379(4)
C9 H9A 0.93
C10 C11 1.383(4)
C10 H10A 0.93
C11 C12 1.383(3)
C11 H11A 0.93
C12 C13 1.497(3)
C13 C17 1.334(3)
C13 C14 1.470(3)
C15 H15A 0.96
C15 H15B 0.96
C15 H15C 0.96
C16 H16A 0.96
C16 H16B 0.96
C16 H16C 0.96
C17 H17A 0.93

loop_
_geom_hbond_atom_site_label_D
_geom_hbond_atom_site_label_H
_geom_hbond_atom_site_label_A
_geom_hbond_distance_DH
_geom_hbond_distance_HA
_geom_hbond_distance_DA
_geom_hbond_angle_DHA
_geom_hbond_publ_flag
C17 H17A O3 0.93 2.45 2.776(3) 101 yes

loop_
_geom_torsion_atom_site_label_1
_geom_torsion_atom_site_label_2
_geom_torsion_atom_site_label_3
_geom_torsion_atom_site_label_4
_geom_torsion
C6 C1 C2 N2 -0.2(4)
C6 C1 C2 Cl -178.92(19)
C1 C2 N2 C4 1.8(4)
Cl C2 N2 C4 -179.5(2)
C2 N2 C4 N1 -1.7(5)
N2 C4 N1 C6 0.0(5)
C4 N1 C6 O1 -178.6(2)
C4 N1 C6 C1 1.8(4)
C7 O1 C6 N1 161.0(2)
C7 O1 C6 C1 -19.3(4)
C2 C1 C6 N1 -1.7(4)
C2 C1 C6 O1 178.7(2)
C6 O1 C7 C8 80.3(3)
C6 O1 C7 C12 -104.6(3)
C12 C7 C8 C9 1.8(4)
O1 C7 C8 C9 176.7(2)
C7 C8 C9 C10 -0.7(4)
C8 C9 C10 C11 -0.5(4)
C9 C10 C11 C12 0.6(4)
C8 C7 C12 C11 -1.7(4)
O1 C7 C12 C11 -176.7(2)
C8 C7 C12 C13 176.9(2)
O1 C7 C12 C13 2.0(3)
C10 C11 C12 C7 0.5(4)
C10 C11 C12 C13 -178.2(2)
C7 C12 C13 C17 71.6(3)
C11 C12 C13 C17 -109.7(3)
C7 C12 C13 C14 -109.3(3)
C11 C12 C13 C14 69.3(3)
C15 O4 C14 O3 0.0(4)
C15 O4 C14 C13 -179.9(2)
C17 C13 C14 O3 1.4(4)
C12 C13 C14 O3 -177.7(3)
C17 C13 C14 O4 -178.7(2)
C12 C13 C14 O4 2.2(3)
C14 C13 C17 O2 -178.9(2)
C12 C13 C17 O2 0.2(4)
C16 O2 C17 C13 -179.8(3)

loop_
_cod_related_entry_id
_cod_related_entry_database
_cod_related_entry_code
1 ChemSpider 9956881
